data_2001338
loop_
_publ_author_name
'Schwalbe, C. H. W.'
'Freeman, S.'
'DasGupta, M.'

_publ_section_title
;
 2-Amino-2-carboxyethylphosphinic acid monohydrate
;
_journal_issue 10
_journal_name_full 'Acta Crystallographica Section C'
_journal_page_first 1826
_journal_page_last 1828
_journal_paper_doi 10.1107/S0108270193003683
_journal_volume 49
_journal_year 1993
_chemical_formula_moiety 'C3 H8 N O4 P, H2 O'
_chemical_formula_sum 'C3 H10 N O5 P'
_chemical_formula_weight 171.1
_chemical_name_common 'Phosphinoalanine monohydrate, 2-amino-3-phosphinopropanoic acid monohydrate'
_chemical_name_systematic
;
2-Amino-2-carboxyethylphosphinic acid monohydrate
;
_space_group_IT_number 14
_symmetry_cell_setting monoclinic
_symmetry_space_group_name_Hall '-P 2yn'
_symmetry_space_group_name_H-M 'P 1 21/n 1'
_atom_type_scat_source 'from SHELX76'
_cell_angle_alpha 90
_cell_angle_beta 96.580(10)
_cell_angle_gamma 90
_cell_formula_units_Z 4
_cell_length_a 6.669(2)
_cell_length_b 14.8420(10)
_cell_length_c 7.7000(10)
_cell_measurement_reflns_used 25
_cell_measurement_temperature 293
_cell_measurement_theta_max 14.2
_cell_measurement_theta_min 10.2
_cell_volume 757.1(3)
_computing_cell_refinement 'CAD4 (Enraf-Nonius)'
_computing_data_collection 'CAD4 (Enraf-Nonius, 1989)'
_computing_data_reduction 'DATRED (Brookhaven Natl. Lab. & Univ. of Birmingham)'
_computing_molecular_graphics 'CHEM-X (Chemical Design Ltd., 1991)'
_computing_publication_material 'CALC (Gould & Taylor, 1983)'
_computing_structure_refinement 'SHELX76 (Sheldrick, 1976)'
_computing_structure_solution 'SHELX76 (Sheldrick, 1976)'
_diffrn_ambient_temperature 293
_diffrn_measurement_device 'Enraf-Nonius CAD4'
_diffrn_measurement_method \q/2\q
_diffrn_radiation_monochromator graphite
_diffrn_radiation_source xray_tube
_diffrn_radiation_type 'Molybdenum K\a'
_diffrn_radiation_wavelength 0.71069
_diffrn_reflns_av_R_equivalents 0.012
_diffrn_reflns_limit_h_max 8
_diffrn_reflns_limit_h_min 0
_diffrn_reflns_limit_k_max 18
_diffrn_reflns_limit_k_min -18
_diffrn_reflns_limit_l_max 9
_diffrn_reflns_limit_l_min -9
_diffrn_reflns_number 3625
_diffrn_reflns_reduction_process
; data corrected by Lorentz and polarisation factors and for linear and
isotropic crystal decay over time
;
_diffrn_reflns_theta_max 27.0
_diffrn_reflns_theta_min 2.0
_diffrn_standards_decay_% 3.5
_diffrn_standards_interval_time 120
_diffrn_standards_number 3
_exptl_absorpt_coefficient_mu 0.324
_exptl_crystal_colour colourless
_exptl_crystal_density_diffrn 1.501
_exptl_crystal_description tabular
_exptl_crystal_F_000 360
_exptl_crystal_size_max 0.60
_exptl_crystal_size_mid 0.25
_exptl_crystal_size_min 0.12
_refine_diff_density_max 0.37
_refine_diff_density_min -0.26
_refine_ls_extinction_coef 0.0004
_refine_ls_extinction_method SHELX76
_refine_ls_goodness_of_fit_obs 0.44
_refine_ls_hydrogen_treatment refall
_refine_ls_matrix_type full
_refine_ls_number_constraints 0
_refine_ls_number_parameters 132
_refine_ls_number_reflns 1532
_refine_ls_number_restraints 0
_refine_ls_R_factor_obs 0.030
_refine_ls_shift/esd_max 0.038
_refine_ls_shift/esd_mean 0.003
_refine_ls_structure_factor_coef F
_refine_ls_weighting_details 'w = 6.3776/[\s^2^(F)+0.000064F^2^]'
_refine_ls_weighting_scheme calc
_refine_ls_wR_factor_obs 0.047
_reflns_number_observed 1532
_reflns_number_total 1651
_reflns_observed_criterion >3\s(F)
_cod_data_source_file ha1053.cif
_cod_data_source_block ACEPAH
_cod_depositor_comments
;
The following automatic conversions were performed:

'_refine_ls_weighting_scheme' value 'calc w =
6.3776/[\s^2^(F)+0.000064F^2^]' was changed to 'calc'. New tag
'_refine_ls_weighting_details' was created. The value of the new tag
was set to 'w = 6.3776/[\s^2^(F)+0.000064F^2^]'.

Automatic conversion script
Id: cif_fix_values 3143 2015-03-26 13:38:13Z robertas 
;
_cod_original_cell_volume 757.1(2)
_cod_original_sg_symbol_H-M 'P 21 / n'
_cod_database_code 2001338

loop_
_symmetry_equiv_pos_as_xyz
x,y,z
-x,-y,-z
1/2+x,1/2-y,1/2+z
1/2-x,1/2+y,1/2-z

loop_
_atom_site_aniso_label
_atom_site_aniso_U_11
_atom_site_aniso_U_22
_atom_site_aniso_U_33
_atom_site_aniso_U_12
_atom_site_aniso_U_13
_atom_site_aniso_U_23
_atom_site_aniso_type_symbol
P1 .0169(2) .0223(2) .0296(3) -.00190(10) .0024(2) .00180(10) P
O2 .0262(6) .0386(7) .0285(6) -.0041(5) .0029(5) -.0039(5) O
O3 .0219(6) .0290(6) .0454(7) .0034(5) .0052(5) .0056(5) O
C4 .0207(8) .0309(8) .0267(8) .0027(6) .0032(6) -.0025(6) C
C5 .0198(8) .0269(8) .0248(7) .0004(6) .0006(6) -.0003(6) C
C6 .0197(8) .0274(8) .0326(8) .0012(6) .0049(6) -.0010(6) C
O7 .0269(7) .0520(8) .0465(8) -.0088(6) -.0060(6) .0107(6) O
O8 .0247(7) .0635(10) .0448(8) -.0083(6) .0020(6) .0200(7) O
N9 .0208(7) .0281(7) .0307(7) -.0025(6) .0002(6) .0023(6) N
O10 .0346(7) .0282(7) .0317(7) -.0039(5) .0098(5) -.0031(5) O

loop_
_atom_site_label
_atom_site_fract_x
_atom_site_fract_y
_atom_site_fract_z
_atom_site_U_iso_or_equiv
_atom_site_thermal_displace_type
_atom_site_refinement_flags
_atom_site_disorder_group
_atom_site_type_symbol
P1 .53981(6) .17359(3) .46447(5) .0230(2) Ueq ? ? P
O2 .5371(2) .10580(10) .31950(10) .0311(6) Ueq ? ? O
O3 .3418(2) .22000(10) .4860(2) .0320(6) Ueq ? ? O
C4 .6229(3) .11930(10) .6704(2) .0261(8) Ueq ? ? C
C5 .7956(2) .05150(10) .6675(2) .0240(8) Ueq ? ? C
C6 1.0012(2) .09670(10) .6716(2) .0264(8) Ueq ? ? C
O7 1.1326(2) .08930(10) .7914(2) .0426(8) Ueq ? ? O
O8 1.0124(2) .14220(10) .5284(2) .0445(8) Ueq ? ? O
N9 .7994(2) -.01140(10) .8177(2) .0267(7) Ueq ? ? N
O10 .3335(2) .39350(10) .6046(2) .0310(7) Ueq ? ? O
H11 .663(3) .2430(10) .450(2) .024(4) Uiso ? ? H
H12 .510(3) .0870(10) .694(2) .027(5) Uiso ? ? H
H13 .653(4) .161(2) .754(3) .042(6) Uiso ? ? H
H14 .780(3) .0120(10) .559(2) .018(4) Uiso ? ? H
H15 1.128(5) .165(2) .522(4) .069(9) Uiso ? ? H
H16 .790(4) .035(2) .929(3) .051(6) Uiso ? ? H
H17 .704(4) -.043(2) .809(3) .036(6) Uiso ? ? H
H18 .920(4) -.0550(10) .831(3) .038(5) Uiso ? ? H
H19 .341(4) .344(2) .581(3) .053(8) Uiso ? ? H
H20 .227(5) .398(2) .690(4) .091(11) Uiso ? ? H

loop_
_geom_angle_atom_site_label_1
_geom_angle_atom_site_label_2
_geom_angle_atom_site_label_3
_geom_angle_site_symmetry_1
_geom_angle_site_symmetry_2
_geom_angle_site_symmetry_3
_geom_angle
_geom_angle_publ_flag
O2 P1 O3 . . . 116.70(10) yes
O2 P1 C4 . . . 109.30(10) yes
O2 P1 H11 . . . 114.1(7) no
O3 P1 C4 . . . 106.80(10) yes
O3 P1 H11 . . . 102.4(8) no
C4 P1 H11 . . . 106.7(8) no
P1 C4 C5 . . . 115.80(10) yes
P1 C4 H12 . . . 103.0(10) no
P1 C4 H13 . . . 110.0(10) no
C5 C4 H12 . . . 107.0(10) no
C5 C4 H13 . . . 111(2) no
H12 C4 H13 . . . 110(2) no
C4 C5 C6 . . . 112.70(10) yes
C4 C5 N9 . . . 110.30(10) yes
C6 C5 H14 . . . 106.0(10) no
C4 C5 H14 . . . 113.0(10) no
C6 C5 N9 . . . 109.00(10) yes
N9 C5 H14 . . . 105.0(10) no
C5 C6 O7 . . . 123.4(2) yes
C5 C6 O8 . . . 110.40(10) yes
O7 C6 O8 . . . 126.1(2) yes
C6 O8 H15 . . . 113(2) no
C5 N9 H16 . . . 103.0(10) no
C5 N9 H17 . . . 111(2) no
C5 N9 H18 . . . 115.0(10) no
H16 N9 H17 . . . 109(2) no
H16 N9 H18 . . . 115(2) no
H17 N9 H18 . . . 105(2) no
H19 O10 H20 . . . 106(3) no

loop_
_geom_bond_atom_site_label_1
_geom_bond_atom_site_label_2
_geom_bond_site_symmetry_1
_geom_bond_site_symmetry_2
_geom_bond_distance
_geom_bond_publ_flag
P1 O2 . . 1.5010(10) yes
P1 O3 . . 1.5150(10) yes
P1 C4 . . 1.808(2) yes
C4 C5 . . 1.531(2) yes
C5 C6 . . 1.524(2) yes
C5 N9 . . 1.484(2) yes
C6 O7 . . 1.202(2) yes
C6 O8 . . 1.303(2) yes
P1 H11 . . 1.33(2) no
C4 H12 . . 0.92(2) no
C4 H13 . . 0.90(2) no
C5 H14 . . 1.02(2) no
O8 H15 . . 0.85(3) no
N9 H16 . . 1.10(2) no
N9 H17 . . 0.78(2) no
N9 H18 . . 1.04(2) no
O10 H19 . . 0.76(3) no
O10 H20 . . 1.02(4) no

loop_
_geom_torsion_atom_site_label_1
_geom_torsion_atom_site_label_2
_geom_torsion_atom_site_label_3
_geom_torsion_atom_site_label_4
_geom_torsion_site_symmetry_1
_geom_torsion_site_symmetry_2
_geom_torsion_site_symmetry_3
_geom_torsion_site_symmetry_4
_geom_torsion
_geom_torsion_publ_flag
O2 P1 C4 C5 . . . . 40.10(10) yes
O2 P1 C4 H12 . . . . -76.0(10) no
O2 P1 C4 H13 . . . . 167(2) no
O3 P1 C4 C5 . . . . 167.20(10) yes
O3 P1 C4 H12 . . . . 51.0(10) no
O3 P1 C4 H13 . . . . -66(2) no
H11 P1 C4 C5 . . . . -84.0(10) no
H11 P1 C4 H12 . . . . 160(2) no
H11 P1 C4 H13 . . . . 43(2) no
P1 C4 C5 C6 . . . . 78.8(2) yes
P1 C4 C5 N9 . . . . -159.10(10) yes
P1 C4 C5 H14 . . . . -42.0(10) no
H12 C4 C5 C6 . . . . -167.0(10) no
H12 C4 C5 N9 . . . . -45.0(10) no
H12 C4 C5 H14 . . . . 73(2) no
H13 C4 C5 C6 . . . . -47(2) no
H13 C4 C5 N9 . . . . 75(2) no
H13 C4 C5 H14 . . . . -168(2) no
C4 C5 C6 O7 . . . . 114.4(2) yes
C4 C5 C6 O8 . . . . -66.3(2) yes
N9 C5 C6 O7 . . . . -8.5(2) yes
N9 C5 C6 O8 . . . . 170.80(10) yes
H14 C5 C6 O7 . . . . -121.0(10) no
H14 C5 C6 O8 . . . . 58.0(10) no
C4 C5 N9 H16 . . . . -49.0(10) no
C4 C5 N9 H17 . . . . 67(2) no
C4 C5 N9 H18 . . . . -174.0(10) no
C6 C5 N9 H16 . . . . 75.0(10) no
C6 C5 N9 H17 . . . . -169(2) no
C6 C5 N9 H18 . . . . -50.0(10) no
H14 C5 N9 H16 . . . . -171(2) no
H14 C5 N9 H17 . . . . -55(2) no
H14 C5 N9 H18 . . . . 64(2) no
C5 C6 O8 H15 . . . . -175(2) no
O7 C6 O8 H15 . . . . 4(2) no
